data_4001937
loop_
_publ_author_name
'Schmiechen, Sebastian'
'Schneider, Hajnalka'
'Wagatha, Peter'
'Hecht, Cora'
'Schmidt, Peter J.'
'Schnick, Wolfgang'

_publ_contact_author
;
        Prof. Dr. Wolfgang Schnick
        Department Chemie
        Ludwig-Maximilians-Universitaet Muenchen
        Butenandtstrasse 5 - 13 (D)
        D 81377 Muenchen
        Germany
;
_publ_section_title
;
 Toward New Phosphors for Application in Illumination-Grade White pc-LEDs:
 The Nitridomagnesosilicates Ca[Mg3SiN4]:Ce3+, Sr[Mg3SiN4]:Eu2+, and
 Eu[Mg3SiN4]
;
_journal_issue 8
_journal_name_full 'Chemistry of Materials'
_journal_page_first 2712
_journal_paper_doi 10.1021/cm500610v
_journal_volume 26
_journal_year 2014
_chemical_formula_sum 'Eu Mg3 N4 Si'
_chemical_formula_weight 309.02
_chemical_name_systematic
; 
 ? 
;
_space_group_IT_number 88
_symmetry_cell_setting tetragonal
_symmetry_space_group_name_Hall '-I 4ad'
_symmetry_space_group_name_H-M 'I 41/a :2'
_atom_sites_solution_primary direct
_atom_sites_solution_secondary difmap
_audit_creation_method SHELXL-97
_cell_angle_alpha 90.00
_cell_angle_beta 90.00
_cell_angle_gamma 90.00
_cell_formula_units_Z 16
_cell_length_a 11.5105(4)
_cell_length_b 11.5105(4)
_cell_length_c 13.5519(4)
_cell_measurement_reflns_used 131
_cell_measurement_temperature 293(2)
_cell_measurement_theta_max 30.7
_cell_measurement_theta_min 5.5
_cell_volume 1795.51(10)
_computing_cell_refinement 'SAINT V8.27B (Bruker AXS Inc., 2012)'
_computing_data_collection 'Bruker Instrument Service v3.0.25'
_computing_data_reduction 'SAINT V8.27B (Bruker AXS Inc., 2012)'
_computing_molecular_graphics 'DIAMOND (Brandenburg, 2012)'
_computing_publication_material SHELXL-97
_computing_structure_refinement 'SHELXL-97 (Sheldrick, 1997)'
_computing_structure_solution 'SHELXS-97 (Sheldrick, 1990)'
_diffrn_ambient_temperature 293(2)
_diffrn_detector_area_resol_mean 10.4167
_diffrn_measured_fraction_theta_full 0.997
_diffrn_measured_fraction_theta_max 0.997
_diffrn_measurement_device_type 'D8 Quest'
_diffrn_measurement_method 'mix of omega and phi scans'
_diffrn_radiation_monochromator graphite
_diffrn_radiation_source 'fine-focus sealed tube'
_diffrn_radiation_type MoK\a
_diffrn_radiation_wavelength 0.71073
_diffrn_reflns_av_R_equivalents 0.0332
_diffrn_reflns_av_sigmaI/netI 0.0113
_diffrn_reflns_limit_h_max 14
_diffrn_reflns_limit_h_min -14
_diffrn_reflns_limit_k_max 14
_diffrn_reflns_limit_k_min -14
_diffrn_reflns_limit_l_max 17
_diffrn_reflns_limit_l_min -17
_diffrn_reflns_number 23372
_diffrn_reflns_theta_full 27.49
_diffrn_reflns_theta_max 27.49
_diffrn_reflns_theta_min 3.54
_exptl_absorpt_coefficient_mu 14.510
_exptl_absorpt_correction_T_max 0.6506
_exptl_absorpt_correction_T_min 0.4035
_exptl_absorpt_correction_type multi-scan
_exptl_absorpt_process_details 'SADABS V2012/1 (Bruker AXS Inc.)'
_exptl_crystal_colour 'dark red'
_exptl_crystal_density_diffrn 4.573
_exptl_crystal_density_method 'not measured'
_exptl_crystal_description block
_exptl_crystal_F_000 2256
_exptl_crystal_size_max 0.07
_exptl_crystal_size_mid 0.042
_exptl_crystal_size_min 0.04
_refine_diff_density_max 0.652
_refine_diff_density_min -1.123
_refine_diff_density_rms 0.288
_refine_ls_extinction_method none
_refine_ls_goodness_of_fit_ref 1.013
_refine_ls_matrix_type full
_refine_ls_number_parameters 82
_refine_ls_number_reflns 1032
_refine_ls_number_restraints 0
_refine_ls_restrained_S_all 1.013
_refine_ls_R_factor_all 0.0185
_refine_ls_R_factor_gt 0.0163
_refine_ls_shift/su_max 0.001
_refine_ls_shift/su_mean 0.000
_refine_ls_structure_factor_coef Fsqd
_refine_ls_weighting_details 'calc w=1/[\s^2^(Fo^2^)+(0.0304P)^2^+0.9715P] where P=(Fo^2^+2Fc^2^)/3'
_refine_ls_weighting_scheme calc
_refine_ls_wR_factor_gt 0.0392
_refine_ls_wR_factor_ref 0.0403
_reflns_number_gt 961
_reflns_number_total 1032
_reflns_threshold_expression >2sigma(I)
_cod_data_source_file cm500610v_si_002.cif
_cod_data_source_block Eu[Mg3SiN4]
_cod_depositor_comments 'Adding full bibliography for 4001935--4001937.cif.'
_cod_original_sg_symbol_H-M 'I 41/a'
_cod_database_code 4001937

loop_
_symmetry_equiv_pos_as_xyz
'x, y, z'
'-x+1/2, -y, z+1/2'
'-y+3/4, x+1/4, z+1/4'
'y+3/4, -x+3/4, z+3/4'
'x+1/2, y+1/2, z+1/2'
'-x+1, -y+1/2, z+1'
'-y+5/4, x+3/4, z+3/4'
'y+5/4, -x+5/4, z+5/4'
'-x, -y, -z'
'x-1/2, y, -z-1/2'
'y-3/4, -x-1/4, -z-1/4'
'-y-3/4, x-3/4, -z-3/4'
'-x+1/2, -y+1/2, -z+1/2'
'x, y+1/2, -z'
'y-1/4, -x+1/4, -z+1/4'
'-y-1/4, x-1/4, -z-1/4'

loop_
_atom_site_label
_atom_site_type_symbol
_atom_site_fract_x
_atom_site_fract_y
_atom_site_fract_z
_atom_site_U_iso_or_equiv
_atom_site_adp_type
_atom_site_occupancy
_atom_site_symmetry_multiplicity
_atom_site_calc_flag
Eu Eu 0.261200(13) 0.013291(13) 0.172022(13) 0.00935(8) Uani 1 1 d
Si Si 0.03617(7) 0.07231(6) 0.30574(5) 0.00314(15) Uani 1 1 d
Mg1 Mg 0.02077(9) 0.08974(8) 0.56003(7) 0.00631(19) Uani 1 1 d
Mg2 Mg 0.02654(9) 0.09575(8) 0.06182(7) 0.00552(19) Uani 1 1 d
Mg3 Mg 0.36189(8) 0.24847(8) 0.07081(7) 0.0060(2) Uani 1 1 d
N1 N 0.1640(2) 0.15560(19) 0.30098(16) 0.0046(4) Uani 1 1 d
N2 N 0.1735(2) 0.1968(2) 0.04985(16) 0.0058(4) Uani 1 1 d
N3 N 0.1747(2) 0.1695(2) 0.56433(17) 0.0061(5) Uani 1 1 d
N4 N 0.45737(19) 0.0973(2) 0.08369(15) 0.0060(5) Uani 1 1 d

loop_
_atom_site_aniso_label
_atom_site_aniso_U_11
_atom_site_aniso_U_22
_atom_site_aniso_U_33
_atom_site_aniso_U_23
_atom_site_aniso_U_13
_atom_site_aniso_U_12
Eu 0.00785(10) 0.00959(10) 0.01060(12) -0.00507(5) 0.00138(5) -0.00054(5)
Si 0.0037(4) 0.0028(3) 0.0030(3) 0.0002(2) 0.0000(3) 0.0003(3)
Mg1 0.0058(4) 0.0080(5) 0.0051(4) 0.0007(3) 0.0004(3) -0.0017(4)
Mg2 0.0051(4) 0.0074(5) 0.0041(4) 0.0003(3) -0.0002(3) -0.0019(4)
Mg3 0.0081(5) 0.0065(5) 0.0035(4) -0.0003(3) 0.0001(3) 0.0035(4)
N1 0.0051(11) 0.0033(10) 0.0053(10) -0.0002(8) 0.0010(8) 0.0008(9)
N2 0.0067(11) 0.0070(12) 0.0037(10) -0.0010(8) -0.0013(8) -0.0006(9)
N3 0.0058(11) 0.0073(12) 0.0053(10) 0.0007(8) 0.0001(8) -0.0009(9)
N4 0.0072(11) 0.0066(11) 0.0041(11) -0.0005(8) -0.0004(8) 0.0021(9)

loop_
_atom_type_symbol
_atom_type_description
_atom_type_scat_dispersion_real
_atom_type_scat_dispersion_imag
_atom_type_scat_source
N N 0.0061 0.0033 'International Tables Vol C Tables 4.2.6.8 and 6.1.1.4'
Mg Mg 0.0486 0.0363 'International Tables Vol C Tables 4.2.6.8 and 6.1.1.4'
Si Si 0.0817 0.0704 'International Tables Vol C Tables 4.2.6.8 and 6.1.1.4'
Eu Eu -0.1578 3.6682 'International Tables Vol C Tables 4.2.6.8 and 6.1.1.4'

loop_
_geom_angle_atom_site_label_1
_geom_angle_atom_site_label_2
_geom_angle_atom_site_label_3
_geom_angle
_geom_angle_site_symmetry_1
_geom_angle_site_symmetry_3
N1 Eu N3 165.57(7) . 2_554
N1 Eu N4 114.85(7) . .
N3 Eu N4 79.07(6) 2_554 .
N1 Eu N1 110.70(3) . 7_444
N3 Eu N1 62.75(6) 2_554 7_444
N4 Eu N1 117.33(6) . 7_444
N1 Eu N2 75.93(7) . 8_444
N3 Eu N2 109.11(6) 2_554 8_444
N4 Eu N2 63.62(6) . 8_444
N1 Eu N2 170.36(6) 7_444 8_444
N1 Eu N2 77.07(6) . .
N3 Eu N2 111.28(7) 2_554 .
N4 Eu N2 77.14(6) . .
N1 Eu N2 73.64(6) 7_444 .
N2 Eu N2 115.31(3) 8_444 .
N1 Eu N3 59.65(6) . 7_444
N3 Eu N3 105.92(3) 2_554 7_444
N4 Eu N3 165.98(6) . 7_444
N1 Eu N3 76.18(6) 7_444 7_444
N2 Eu N3 102.42(7) 8_444 7_444
N2 Eu N3 112.07(6) . 7_444
N1 Eu Mg1 152.28(5) . 2_554
N3 Eu Mg1 38.88(5) 2_554 2_554
N4 Eu Mg1 42.85(5) . 2_554
N1 Eu Mg1 96.37(5) 7_444 2_554
N2 Eu Mg1 78.01(5) 8_444 2_554
N2 Eu Mg1 106.17(5) . 2_554
N3 Eu Mg1 136.67(5) 7_444 2_554
N1 Eu Si 134.78(5) . 7_444
N3 Eu Si 33.76(5) 2_554 7_444
N4 Eu Si 108.75(5) . 7_444
N1 Eu Si 33.24(5) 7_444 7_444
N2 Eu Si 137.25(5) 8_444 7_444
N2 Eu Si 102.22(5) . 7_444
N3 Eu Si 80.29(5) 7_444 7_444
Mg1 Eu Si 72.29(2) 2_554 7_444
N1 Eu Mg2 43.47(5) . 8_444
N3 Eu Mg2 146.18(5) 2_554 8_444
N4 Eu Mg2 75.07(5) . 8_444
N1 Eu Mg2 150.06(5) 7_444 8_444
N2 Eu Mg2 39.05(5) 8_444 8_444
N2 Eu Mg2 83.85(5) . 8_444
N3 Eu Mg2 94.95(5) 7_444 8_444
Mg1 Eu Mg2 108.89(2) 2_554 8_444
Si Eu Mg2 173.34(2) 7_444 8_444
N1 Eu Mg2 76.67(5) . .
N3 Eu Mg2 102.15(5) 2_554 .
N4 Eu Mg2 112.62(5) . .
N1 Eu Mg2 42.96(5) 7_444 .
N2 Eu Mg2 146.56(5) 8_444 .
N2 Eu Mg2 38.91(5) . .
N3 Eu Mg2 79.53(5) 7_444 .
Mg1 Eu Mg2 123.50(3) 2_554 .
Si Eu Mg2 76.18(2) 7_444 .
Mg2 Eu Mg2 107.687(10) 8_444 .
N1 Eu Si 32.88(5) . .
N3 Eu Si 134.01(5) 2_554 .
N4 Eu Si 146.43(5) . .
N1 Eu Si 82.15(5) 7_444 .
N2 Eu Si 101.92(5) 8_444 .
N2 Eu Si 83.50(5) . .
N3 Eu Si 32.84(5) 7_444 .
Mg1 Eu Si 169.46(2) 2_554 .
Si Eu Si 101.946(7) 7_444 .
Mg2 Eu Si 75.80(2) 8_444 .
Mg2 Eu Si 61.79(2) . .
N1 Si N2 116.33(11) . 15
N1 Si N4 111.74(10) . 10_556
N2 Si N4 112.50(11) 15 10_556
N1 Si N3 106.47(12) . 7_444
N2 Si N3 104.30(11) 15 7_444
N4 Si N3 104.25(11) 10_556 7_444
N1 Si Mg1 127.44(8) . 9_556
N2 Si Mg1 115.24(9) 15 9_556
N4 Si Mg1 54.28(8) 10_556 9_556
N3 Si Mg1 50.37(8) 7_444 9_556
N1 Si Mg3 121.85(8) . 15
N2 Si Mg3 54.92(8) 15 15
N4 Si Mg3 124.64(9) 10_556 15
N3 Si Mg3 49.61(8) 7_444 15
Mg1 Si Mg3 81.32(4) 9_556 15
N1 Si Mg3 45.18(7) . 13
N2 Si Mg3 133.14(8) 15 13
N4 Si Mg3 66.74(8) 10_556 13
N3 Si Mg3 121.69(9) 7_444 13
Mg1 Si Mg3 101.64(4) 9_556 13
Mg3 Si Mg3 165.21(5) 15 13
N1 Si Mg2 38.05(7) . 12_666
N2 Si Mg2 79.66(8) 15 12_666
N4 Si Mg2 121.80(8) 10_556 12_666
N3 Si Mg2 128.52(9) 7_444 12_666
Mg1 Si Mg2 165.10(5) 9_556 12_666
Mg3 Si Mg2 109.08(4) 15 12_666
Mg3 Si Mg2 65.58(3) 13 12_666
N1 Si Eu 59.87(8) . 8_444
N2 Si Eu 152.20(8) 15 8_444
N4 Si Eu 92.89(8) 10_556 8_444
N3 Si Eu 56.37(8) 7_444 8_444
Mg1 Si Eu 69.96(3) 9_556 8_444
Mg3 Si Eu 101.75(3) 15 8_444
Mg3 Si Eu 66.40(3) 13 8_444
Mg2 Si Eu 96.94(3) 12_666 8_444
N1 Si Mg2 104.88(8) . 15
N2 Si Mg2 35.55(8) 15 15
N4 Si Mg2 88.99(8) 10_556 15
N3 Si Mg2 138.08(9) 7_444 15
Mg1 Si Mg2 122.96(4) 9_556 15
Mg3 Si Mg2 90.03(4) 15 15
Mg3 Si Mg2 100.15(3) 13 15
Mg2 Si Mg2 68.90(3) 12_666 15
Eu Si Mg2 164.14(3) 8_444 15
N1 Si Eu 54.79(7) . .
N2 Si Eu 91.05(8) 15 .
N4 Si Eu 156.42(8) 10_556 .
N3 Si Eu 66.79(8) 7_444 .
Mg1 Si Eu 115.41(3) 9_556 .
Mg3 Si Eu 67.45(2) 15 .
Mg3 Si Eu 98.54(3) 13 .
Mg2 Si Eu 61.80(2) 12_666 .
Eu Si Eu 63.797(15) 8_444 .
Mg2 Si Eu 112.43(3) 15 .
N1 Si Eu 158.82(8) . 10_556
N2 Si Eu 60.86(8) 15 10_556
N4 Si Eu 57.19(8) 10_556 10_556
N3 Si Eu 94.23(8) 7_444 10_556
Mg1 Si Eu 63.56(3) 9_556 10_556
Mg3 Si Eu 75.18(3) 15 10_556
Mg3 Si Eu 119.24(3) 13 10_556
Mg2 Si Eu 128.55(3) 12_666 10_556
Eu Si Eu 133.38(2) 8_444 10_556
Mg2 Si Eu 59.74(2) 15 10_556
Eu Si Eu 141.99(3) . 10_556
N3 Mg1 N3 120.84(9) . 15_556
N3 Mg1 N4 108.62(10) . 10_556
N3 Mg1 N4 125.13(10) 15_556 10_556
N3 Mg1 N4 110.22(10) . 2
N3 Mg1 N4 82.28(9) 15_556 2
N4 Mg1 N4 102.60(8) 10_556 2
N3 Mg1 Mg1 122.14(9) . 9_556
N3 Mg1 Mg1 109.76(8) 15_556 9_556
N4 Mg1 Mg1 53.13(7) 10_556 9_556
N4 Mg1 Mg1 49.47(6) 2 9_556
N3 Mg1 Si 121.06(8) . 9_556
N3 Mg1 Si 41.42(7) 15_556 9_556
N4 Mg1 Si 125.23(8) 10_556 9_556
N4 Mg1 Si 41.13(6) 2 9_556
Mg1 Mg1 Si 80.32(5) 9_556 9_556
N3 Mg1 Mg3 46.39(7) . 13
N3 Mg1 Mg3 144.62(8) 15_556 13
N4 Mg1 Mg3 64.22(7) 10_556 13
N4 Mg1 Mg3 131.75(7) 2 13
Mg1 Mg1 Mg3 101.96(6) 9_556 13
Si Mg1 Mg3 166.39(5) 9_556 13
N3 Mg1 Mg3 105.44(8) . 10_556
N3 Mg1 Mg3 100.57(7) 15_556 10_556
N4 Mg1 Mg3 40.71(7) 10_556 10_556
N4 Mg1 Mg3 136.26(7) 2 10_556
Mg1 Mg1 Mg3 90.11(5) 9_556 10_556
Si Mg1 Mg3 130.19(4) 9_556 10_556
Mg3 Mg1 Mg3 63.40(4) 13 10_556
N3 Mg1 Eu 56.93(7) . 2
N3 Mg1 Eu 91.27(7) 15_556 2
N4 Mg1 Eu 137.95(7) 10_556 2
N4 Mg1 Eu 58.02(6) 2 2
Mg1 Mg1 Eu 98.29(5) 9_556 2
Si Mg1 Eu 66.95(3) 9_556 2
Mg3 Mg1 Eu 99.46(4) 13 2
Mg3 Mg1 Eu 162.30(4) 10_556 2
N3 Mg1 Mg1 39.73(7) . 12_667
N3 Mg1 Mg1 83.15(8) 15_556 12_667
N4 Mg1 Mg1 132.13(8) 10_556 12_667
N4 Mg1 Mg1 120.47(8) 2 12_667
Mg1 Mg1 Mg1 159.74(7) 9_556 12_667
Si Mg1 Mg1 101.77(5) 9_556 12_667
Mg3 Mg1 Mg1 71.44(3) 13 12_667
Mg3 Mg1 Mg1 103.12(3) 10_556 12_667
Eu Mg1 Mg1 65.01(4) 2 12_667
N3 Mg1 Mg1 109.55(7) . 15_556
N3 Mg1 Mg1 38.04(7) 15_556 15_556
N4 Mg1 Mg1 105.58(8) 10_556 15_556
N4 Mg1 Mg1 119.51(8) 2 15_556
Mg1 Mg1 Mg1 127.80(7) 9_556 15_556
Si Mg1 Mg1 79.33(5) 9_556 15_556
Mg3 Mg1 Mg1 108.69(3) 13 15_556
Mg3 Mg1 Mg1 68.60(3) 10_556 15_556
Eu Mg1 Mg1 116.45(4) 2 15_556
Mg1 Mg1 Mg1 71.97(3) 12_667 15_556
N3 Mg1 Eu 166.75(8) . 16_556
N3 Mg1 Eu 51.57(7) 15_556 16_556
N4 Mg1 Eu 74.99(7) 10_556 16_556
N4 Mg1 Eu 80.72(6) 2 16_556
Mg1 Mg1 Eu 70.50(4) 9_556 16_556
Si Mg1 Eu 62.13(3) 9_556 16_556
Mg3 Mg1 Eu 131.39(4) 13 16_556
Mg3 Mg1 Eu 68.56(3) 10_556 16_556
Eu Mg1 Eu 128.95(3) 2 16_556
Mg1 Mg1 Eu 128.52(4) 12_667 16_556
Mg1 Mg1 Eu 57.47(3) 15_556 16_556
N2 Mg2 N1 121.63(10) . 15
N2 Mg2 N2 119.28(9) . 15
N1 Mg2 N2 111.09(10) 15 15
N2 Mg2 N1 103.67(10) . 7_444
N1 Mg2 N1 97.80(9) 15 7_444
N2 Mg2 N1 96.47(9) 15 7_444
N2 Mg2 Mg2 124.72(9) . 9
N1 Mg2 Mg2 51.46(7) 15 9
N2 Mg2 Mg2 110.59(8) 15 9
N1 Mg2 Mg2 46.34(6) 7_444 9
N2 Mg2 Mg3 127.06(8) . 15
N1 Mg2 Mg3 106.66(8) 15 15
N2 Mg2 Mg3 51.11(7) 15 15
N1 Mg2 Mg3 45.71(6) 7_444 15
Mg2 Mg2 Mg3 70.01(4) 9 15
N2 Mg2 Mg2 109.28(7) . 15
N1 Mg2 Mg2 88.97(7) 15 15
N2 Mg2 Mg2 41.91(7) 15 15
N1 Mg2 Mg2 136.12(8) 7_444 15
Mg2 Mg2 Mg2 123.77(6) 9 15
Mg3 Mg2 Mg2 90.76(5) 15 15
N2 Mg2 Mg2 42.92(7) . 12_666
N1 Mg2 Mg2 140.38(8) 15 12_666
N2 Mg2 Mg2 77.44(7) 15 12_666
N1 Mg2 Mg2 120.21(7) 7_444 12_666
Mg2 Mg2 Mg2 163.70(6) 9 12_666
Mg3 Mg2 Mg2 107.89(5) 15 12_666
Mg2 Mg2 Mg2 71.87(3) 15 12_666
N2 Mg2 Si 109.24(8) . 15
N1 Mg2 Si 31.53(7) 15 15
N2 Mg2 Si 99.85(7) 15 15
N1 Mg2 Si 129.12(7) 7_444 15
Mg2 Mg2 Si 82.86(5) 9 15
Mg3 Mg2 Si 123.52(4) 15 15
Mg2 Mg2 Si 64.49(3) 15 15
Mg2 Mg2 Si 110.32(3) 12_666 15
N2 Mg2 Si 29.85(7) . 12_666
N1 Mg2 Si 91.99(7) 15 12_666
N2 Mg2 Si 138.58(8) 15 12_666
N1 Mg2 Si 114.54(7) 7_444 12_666
Mg2 Mg2 Si 110.68(5) 9 12_666
Mg3 Mg2 Si 153.63(5) 15 12_666
Mg2 Mg2 Si 108.44(3) 15 12_666
Mg2 Mg2 Si 63.63(3) 12_666 12_666
Si Mg2 Si 81.91(3) 15 12_666
N2 Mg2 Eu 60.51(7) . 7_444
N1 Mg2 Eu 93.11(7) 15 7_444
N2 Mg2 Eu 145.22(7) 15 7_444
N1 Mg2 Eu 54.36(6) 7_444 7_444
Mg2 Mg2 Eu 65.14(4) 9 7_444
Mg3 Mg2 Eu 99.08(3) 15 7_444
Mg2 Mg2 Eu 168.89(4) 15 7_444
Mg2 Mg2 Eu 99.97(4) 12_666 7_444
Si Mg2 Eu 113.16(3) 15 7_444
Si Mg2 Eu 60.61(2) 12_666 7_444
N2 Mg2 Eu 61.02(7) . .
N1 Mg2 Eu 152.62(8) 15 .
N2 Mg2 Eu 85.51(7) 15 .
N1 Mg2 Eu 57.57(6) 7_444 .
Mg2 Mg2 Eu 103.01(5) 9 .
Mg3 Mg2 Eu 66.16(3) 15 .
Mg2 Mg2 Eu 116.73(4) 15 .
Mg2 Mg2 Eu 62.66(3) 12_666 .
Si Mg2 Eu 170.24(4) 15 .
Si Mg2 Eu 88.68(3) 12_666 .
Eu Mg2 Eu 63.594(19) 7_444 .
N4 Mg3 N1 116.92(9) . 13
N4 Mg3 N3 123.94(10) . 13
N1 Mg3 N3 117.41(10) 13 13
N4 Mg3 N2 107.38(10) . .
N1 Mg3 N2 96.15(9) 13 .
N3 Mg3 N2 79.47(9) 13 .
N4 Mg3 N4 97.85(8) . 6_554
N1 Mg3 N4 73.23(8) 13 6_554
N3 Mg3 N4 85.20(8) 13 6_554
N2 Mg3 N4 154.72(9) . 6_554
N4 Mg3 Si 126.40(7) . 12_666
N1 Mg3 Si 109.00(8) 13 12_666
N3 Mg3 Si 40.09(7) 13 12_666
N2 Mg3 Si 39.53(6) . 12_666
N4 Mg3 Si 121.37(6) 6_554 12_666
N4 Mg3 Mg2 119.20(8) . 12_666
N1 Mg3 Mg2 50.39(7) 13 12_666
N3 Mg3 Mg2 105.29(8) 13 12_666
N2 Mg3 Mg2 46.12(6) . 12_666
N4 Mg3 Mg2 121.37(6) 6_554 12_666
Si Mg3 Mg2 71.89(3) 12_666 12_666
N4 Mg3 Si 109.57(7) . 13
N1 Mg3 Si 36.81(7) 13 13
N3 Mg3 Si 105.28(7) 13 13
N2 Mg3 Si 130.18(7) . 13
N4 Mg3 Si 36.52(5) 6_554 13
Si Mg3 Si 123.81(5) 12_666 13
Mg2 Mg3 Si 86.43(4) 12_666 13
N4 Mg3 Mg1 110.14(7) . 13
N1 Mg3 Mg1 103.65(7) 13 13
N3 Mg3 Mg1 43.40(7) 13 13
N2 Mg3 Mg1 122.45(7) . 13
N4 Mg3 Mg1 43.15(5) 6_554 13
Si Mg3 Mg1 82.94(4) 12_666 13
Mg2 Mg3 Mg1 130.47(5) 12_666 13
Si Mg3 Mg1 73.04(3) 13 13
N4 Mg3 Mg1 41.09(6) . 10_656
N1 Mg3 Mg1 149.92(8) 13 10_656
N3 Mg3 Mg1 83.45(7) 13 10_656
N2 Mg3 Mg1 109.53(7) . 10_656
N4 Mg3 Mg1 88.32(5) 6_554 10_656
Si Mg3 Mg1 100.85(4) 12_666 10_656
Mg2 Mg3 Mg1 149.23(5) 12_666 10_656
Si Mg3 Mg1 120.28(4) 13 10_656
Mg1 Mg3 Mg1 75.94(4) 13 10_656
N4 Mg3 Mg3 58.49(7) . 6_554
N1 Mg3 Mg3 97.88(7) 13 6_554
N3 Mg3 Mg3 101.24(7) 13 6_554
N2 Mg3 Mg3 163.67(8) . 6_554
N4 Mg3 Mg3 39.98(5) 6_554 6_554
Si Mg3 Mg3 140.00(3) 12_666 6_554
Mg2 Mg3 Mg3 145.69(3) 12_666 6_554
Si Mg3 Mg3 65.67(3) 13 6_554
Mg1 Mg3 Mg3 61.83(3) 13 6_554
Mg1 Mg3 Mg3 54.77(3) 10_656 6_554
N4 Mg3 Eu 56.78(7) . .
N1 Mg3 Eu 92.22(7) 13 .
N3 Mg3 Eu 132.11(7) 13 .
N2 Mg3 Eu 59.53(6) . .
N4 Mg3 Eu 141.61(6) 6_554 .
Si Mg3 Eu 96.85(3) 12_666 .
Mg2 Mg3 Eu 64.25(3) 12_666 .
Si Mg3 Eu 119.54(3) 13 .
Mg1 Mg3 Eu 163.33(4) 13 .
Mg1 Mg3 Eu 87.78(3) 10_656 .
Mg3 Mg3 Eu 111.47(4) 6_554 .
Si N1 Mg2 110.42(12) . 12_666
Si N1 Mg3 98.01(11) . 13
Mg2 N1 Mg3 104.60(10) 12_666 13
Si N1 Mg2 166.08(13) . 8_444
Mg2 N1 Mg2 82.20(9) 12_666 8_444
Mg3 N1 Mg2 83.90(9) 13 8_444
Si N1 Eu 92.33(9) . .
Mg2 N1 Eu 87.21(8) 12_666 .
Mg3 N1 Eu 160.32(11) 13 .
Mg2 N1 Eu 82.17(8) 8_444 .
Si N1 Eu 86.88(8) . 8_444
Mg2 N1 Eu 157.63(11) 12_666 8_444
Mg3 N1 Eu 86.12(8) 13 8_444
Mg2 N1 Eu 79.47(7) 8_444 8_444
Eu N1 Eu 77.72(6) . 8_444
Si N2 Mg2 114.60(12) 12_666 .
Si N2 Mg2 118.21(13) 12_666 12_666
Mg2 N2 Mg2 95.17(10) . 12_666
Si N2 Mg3 85.54(9) 12_666 .
Mg2 N2 Mg3 157.55(13) . .
Mg2 N2 Mg3 82.77(9) 12_666 .
Si N2 Eu 86.38(9) 12_666 7_444
Mg2 N2 Eu 80.44(8) . 7_444
Mg2 N2 Eu 154.04(11) 12_666 7_444
Mg3 N2 Eu 91.63(8) . 7_444
Si N2 Eu 152.71(12) 12_666 .
Mg2 N2 Eu 80.07(8) . .
Mg2 N2 Eu 81.00(7) 12_666 .
Mg3 N2 Eu 77.52(7) . .
Eu N2 Eu 73.04(6) 7_444 .
Si N3 Mg1 168.04(15) 8_444 .
Si N3 Mg1 88.20(10) 8_444 12_667
Mg1 N3 Mg1 102.24(11) . 12_667
Si N3 Mg3 90.30(10) 8_444 13
Mg1 N3 Mg3 90.21(10) . 13
Mg1 N3 Mg3 116.57(12) 12_667 13
Si N3 Eu 89.86(10) 8_444 2
Mg1 N3 Eu 84.20(8) . 2
Mg1 N3 Eu 90.93(8) 12_667 2
Mg3 N3 Eu 152.49(11) 13 2
Si N3 Eu 80.37(8) 8_444 8_444
Mg1 N3 Eu 87.96(8) . 8_444
Mg1 N3 Eu 160.37(11) 12_667 8_444
Mg3 N3 Eu 79.65(7) 13 8_444
Eu N3 Eu 73.26(6) 2 8_444
Si N4 Mg3 118.66(12) 10_656 .
Si N4 Mg1 127.15(13) 10_656 10_656
Mg3 N4 Mg1 98.20(10) . 10_656
Si N4 Mg1 84.59(10) 10_656 2_554
Mg3 N4 Mg1 151.23(12) . 2_554
Mg1 N4 Mg1 77.40(8) 10_656 2_554
Si N4 Eu 89.72(9) 10_656 .
Mg3 N4 Eu 84.00(8) . .
Mg1 N4 Eu 133.22(10) 10_656 .
Mg1 N4 Eu 79.13(7) 2_554 .
Si N4 Mg3 76.75(8) 10_656 6_554
Mg3 N4 Mg3 81.53(8) . 6_554
Mg1 N4 Mg3 72.62(7) 10_656 6_554
Mg1 N4 Mg3 122.69(10) 2_554 6_554
Eu N4 Mg3 152.18(9) . 6_554

loop_
_geom_bond_atom_site_label_1
_geom_bond_atom_site_label_2
_geom_bond_distance
_geom_bond_site_symmetry_2
Eu N1 2.644(2) .
Eu N3 2.665(2) 2_554
Eu N4 2.732(2) .
Eu N1 2.772(2) 7_444
Eu N2 2.845(2) 8_444
Eu N2 2.868(2) .
Eu N3 3.014(2) 7_444
Eu Mg1 3.1637(10) 2_554
Eu Si 3.2002(8) 7_444
Eu Mg2 3.2231(10) 8_444
Eu Mg2 3.2291(10) .
Eu Si 3.2333(8) .
Si N1 1.757(2) .
Si N2 1.763(2) 15
Si N4 1.775(2) 10_556
Si N3 1.778(2) 7_444
Si Mg1 2.6866(13) 9_556
Si Mg3 2.7614(12) 15
Si Mg3 2.9036(12) 13
Si Mg2 3.1484(12) 12_666
Si Eu 3.2003(8) 8_444
Si Mg2 3.2201(12) 15
Si Eu 3.2511(8) 10_556
Mg1 N3 1.996(2) .
Mg1 N3 2.070(2) 15_556
Mg1 N4 2.082(2) 10_556
Mg1 N4 2.191(2) 2
Mg1 Mg1 2.6727(19) 9_556
Mg1 Si 2.6866(13) 9_556
Mg1 Mg3 2.9045(14) 13
Mg1 Mg3 3.1346(14) 10_556
Mg1 Eu 3.1637(10) 2
Mg1 Mg1 3.1656(16) 12_667
Mg1 Mg1 3.1656(16) 15_556
Mg1 Eu 3.4010(10) 16_556
Mg2 N2 2.059(2) .
Mg2 N1 2.071(2) 15
Mg2 N2 2.099(2) 15
Mg2 N1 2.238(2) 7_444
Mg2 Mg2 2.8354(19) 9
Mg2 Mg3 2.8891(15) 15
Mg2 Mg2 3.0698(15) 15
Mg2 Mg2 3.0699(15) 12_666
Mg2 Si 3.1483(12) 15
Mg2 Si 3.2202(12) 12_666
Mg2 Eu 3.2232(10) 7_444
Mg3 N4 2.066(2) .
Mg3 N1 2.080(2) 13
Mg3 N3 2.103(2) 13
Mg3 N2 2.267(2) .
Mg3 N4 2.741(2) 6_554
Mg3 Si 2.7614(12) 12_666
Mg3 Mg2 2.8890(15) 12_666
Mg3 Si 2.9036(12) 13
Mg3 Mg1 2.9046(14) 13
Mg3 Mg1 3.1347(14) 10_656
Mg3 Mg3 3.1796(19) 6_554
N1 Mg2 2.071(2) 12_666
N1 Mg3 2.080(2) 13
N1 Mg2 2.238(2) 8_444
N1 Eu 2.772(2) 8_444
N2 Si 1.763(2) 12_666
N2 Mg2 2.099(2) 12_666
N2 Eu 2.845(2) 7_444
N3 Si 1.778(2) 8_444
N3 Mg1 2.070(2) 12_667
N3 Mg3 2.103(2) 13
N3 Eu 2.665(2) 2
N3 Eu 3.014(2) 8_444
N4 Si 1.775(2) 10_656
N4 Mg1 2.082(2) 10_656
N4 Mg1 2.191(2) 2_554
N4 Mg3 2.741(2) 6_554
